data_6000424
loop_
_publ_author_name
'Hansteen, O. H.'
'Fjellvag, H.'
'Hauback, B. C.'

_publ_section_title
;
 Crystal structure, thermal and magnetic properties of La4Co3O9. Phase
 relations for La4Co3O10-delta (0.00 <=delta <= 1.00) at 673 k
;
_journal_name_full 'Journal of Materials Chemistry'
_journal_page_first 2089
_journal_page_last 2093
_journal_paper_doi 10.1039/a801798k
_journal_volume 8
_journal_year 1998
_chemical_formula_sum 'Co3 La4 O9'
_space_group_name_H-M_alt 'P n m a'
_cell_angle_alpha 90.000
_cell_angle_beta 90.000
_cell_angle_gamma 90.000
_cell_length_a 5.4572
_cell_length_b 28.5530
_cell_length_c 5.6542
_cell_volume 881.03
_cod_database_code 6000424

loop_
_atom_site_label
_atom_site_fract_x
_atom_site_fract_y
_atom_site_fract_z
? ? ? ?
